data_7205342
loop_
_publ_author_name
'Yi, Fei-Yan'
'Xu, Hai-Bing'
'Zhou, Tian-Hua'
'Mao, Jiang-Gao'

_publ_section_title
;
 Towards rational design of zinc(ii) and cadmium(ii)
 sulfonate-arsonates with low dimensional aggregations
;
_journal_issue 5
_journal_name_full CrystEngComm
_journal_page_first 1480
_journal_paper_doi 10.1039/c0ce00375a
_journal_volume 13
_journal_year 2011
_chemical_formula_sum 'C16 H17 As N2 O8 S Zn'
_chemical_formula_weight 537.70
_chemical_name_systematic
; 
 ? 
;
_space_group_IT_number 33
_symmetry_cell_setting orthorhombic
_symmetry_space_group_name_Hall 'P 2c -2n'
_symmetry_space_group_name_H-M 'P n a 21'
_atom_sites_solution_hydrogens geom
_atom_sites_solution_primary direct
_atom_sites_solution_secondary difmap
_audit_creation_method SHELXL-97
_cell_angle_alpha 90.00
_cell_angle_beta 90.00
_cell_angle_gamma 90.00
_cell_formula_units_Z 8
_cell_length_a 17.880(3)
_cell_length_b 10.4331(17)
_cell_length_c 21.170(3)
_cell_measurement_reflns_used 9829
_cell_measurement_temperature 293(2)
_cell_measurement_theta_max 27.4835
_cell_measurement_theta_min 2.1756
_cell_volume 3949.1(11)
_computing_cell_refinement 'CrystalClear (Rigaku/MSC Inc., 2005)'
_computing_data_collection 'CrystalClear (Rigaku/MSC Inc., 2005)'
_computing_data_reduction 'CrystalClear (Rigaku/MSC Inc., 2005)'
_computing_structure_refinement 'SHELXL-97 (Sheldrick, 1997)'
_computing_structure_solution 'SHELXS-97 (Sheldrick, 1990)'
_diffrn_ambient_temperature 293(2)
_diffrn_detector_area_resol_mean 28.5714
_diffrn_measured_fraction_theta_full 0.994
_diffrn_measured_fraction_theta_max 0.994
_diffrn_measurement_device_type 'Saturn70 (4x4 bin mode)'
_diffrn_measurement_method CCD_Profile_fitting
_diffrn_radiation_monochromator graphite
_diffrn_radiation_source 'fine-focus sealed tube'
_diffrn_radiation_type MoK\a
_diffrn_radiation_wavelength 0.71073
_diffrn_reflns_av_R_equivalents 0.0369
_diffrn_reflns_av_sigmaI/netI 0.0456
_diffrn_reflns_limit_h_max 23
_diffrn_reflns_limit_h_min -19
_diffrn_reflns_limit_k_max 13
_diffrn_reflns_limit_k_min -13
_diffrn_reflns_limit_l_max 27
_diffrn_reflns_limit_l_min -27
_diffrn_reflns_number 29938
_diffrn_reflns_theta_full 27.47
_diffrn_reflns_theta_max 27.47
_diffrn_reflns_theta_min 2.26
_exptl_absorpt_coefficient_mu 3.060
_exptl_absorpt_correction_T_max 1
_exptl_absorpt_correction_T_min 0.8453
_exptl_absorpt_correction_type multi-scan
_exptl_crystal_colour colorless
_exptl_crystal_density_diffrn 1.809
_exptl_crystal_density_method 'not measured'
_exptl_crystal_description prism
_exptl_crystal_F_000 2160
_exptl_crystal_size_max 0.23
_exptl_crystal_size_mid 0.05
_exptl_crystal_size_min 0.05
_refine_diff_density_max 0.471
_refine_diff_density_min -0.519
_refine_diff_density_rms 0.076
_refine_ls_abs_structure_details 'Flack H D (1983), Acta Cryst. A39, 876-881'
_refine_ls_abs_structure_Flack 0.007(6)
_refine_ls_extinction_method shelxtl
_refine_ls_goodness_of_fit_ref 1.044
_refine_ls_hydrogen_treatment constr
_refine_ls_matrix_type full
_refine_ls_number_parameters 523
_refine_ls_number_reflns 8966
_refine_ls_number_restraints 1
_refine_ls_restrained_S_all 1.044
_refine_ls_R_factor_all 0.0376
_refine_ls_R_factor_gt 0.0330
_refine_ls_shift/su_max 0.001
_refine_ls_shift/su_mean 0.000
_refine_ls_structure_factor_coef Fsqd
_refine_ls_weighting_details 'calc w=1/[\s^2^(Fo^2^)+(0.0260P)^2^+0.0000P] where P=(Fo^2^+2Fc^2^)/3'
_refine_ls_weighting_scheme calc
_refine_ls_wR_factor_gt 0.0586
_refine_ls_wR_factor_ref 0.0609
_reflns_number_gt 8236
_reflns_number_total 8966
_reflns_threshold_expression >2sigma(I)
_cod_data_source_file C0CE00375A.TXT
_cod_data_source_block 11
_cod_depositor_comments
;
The following automatic conversions were performed:
'_exptl_absorpt_correction_type' value 'Multi-scan' changed to
'multi-scan' according to
'/home/saulius/struct/CIF-dictionaries/cif_core.dic' dictionary named
'cif_core.dic' version 2.4.1 from 2010-06-29.

Automatic conversion script
Id: cif_fix_enum 1555 2011-01-17 13:19:09Z saulius 
;
_cod_original_sg_symbol_H-M Pna2(1)
_cod_database_code 7205342

loop_
_symmetry_equiv_pos_as_xyz
'x, y, z'
'-x, -y, z+1/2'
'-x+1/2, y+1/2, z+1/2'
'x+1/2, -y+1/2, z'

loop_
_atom_site_label
_atom_site_type_symbol
_atom_site_fract_x
_atom_site_fract_y
_atom_site_fract_z
_atom_site_U_iso_or_equiv
_atom_site_adp_type
_atom_site_occupancy
_atom_site_symmetry_multiplicity
_atom_site_calc_flag
_atom_site_refinement_flags
_atom_site_disorder_assembly
_atom_site_disorder_group
Zn1 Zn -0.47638(2) 0.31638(4) -0.453995(19) 0.02818(9) Uani 1 1 d . . .
Zn2 Zn -0.63992(2) 0.79166(3) -0.477407(18) 0.02640(9) Uani 1 1 d . . .
As1 As -0.632692(17) 0.48327(3) -0.490512(15) 0.02485(8) Uani 1 1 d . . .
As2 As -0.532622(18) 0.03903(3) -0.509628(15) 0.02517(8) Uani 1 1 d . . .
S1 S -0.56089(5) 0.42950(9) -0.34227(4) 0.0336(2) Uani 1 1 d . . .
S2 S -0.61287(5) -0.12607(10) -0.63675(4) 0.0351(2) Uani 1 1 d . . .
N1 N -0.40823(17) 0.3751(3) -0.52992(14) 0.0326(7) Uani 1 1 d . . .
N2 N -0.37440(17) 0.3499(3) -0.40880(14) 0.0303(6) Uani 1 1 d . . .
N3 N -0.66605(16) 0.7833(3) -0.37887(13) 0.0304(6) Uani 1 1 d . . .
N4 N -0.75726(15) 0.7929(3) -0.47676(15) 0.0322(6) Uani 1 1 d . . .
C1 C -0.68987(19) 0.4642(3) -0.41399(16) 0.0274(7) Uani 1 1 d . . .
C2 C -0.6589(2) 0.4465(3) -0.35389(16) 0.0300(8) Uani 1 1 d . . .
C3 C -0.7058(2) 0.4397(4) -0.30144(19) 0.0422(9) Uani 1 1 d . . .
H3A H -0.6856 0.4273 -0.2614 0.051 Uiso 1 1 calc R . .
C4 C -0.7828(2) 0.4512(4) -0.3090(2) 0.0512(11) Uani 1 1 d . . .
H4A H -0.8139 0.4482 -0.2739 0.061 Uiso 1 1 calc R . .
C5 C -0.8128(2) 0.4671(4) -0.3679(2) 0.0451(10) Uani 1 1 d . . .
H5A H -0.8644 0.4736 -0.3726 0.054 Uiso 1 1 calc R . .
C6 C -0.7669(2) 0.4735(3) -0.4208(2) 0.0363(8) Uani 1 1 d . . .
H6A H -0.7878 0.4840 -0.4607 0.044 Uiso 1 1 calc R . .
C7 C -0.48202(19) -0.0290(3) -0.58262(16) 0.0306(8) Uani 1 1 d . . .
C8 C -0.5145(2) -0.1044(4) -0.62986(17) 0.0331(8) Uani 1 1 d . . .
C9 C -0.4706(2) -0.1532(4) -0.67877(19) 0.0479(11) Uani 1 1 d . . .
H9A H -0.4920 -0.2034 -0.7103 0.057 Uiso 1 1 calc R . .
C10 C -0.3940(3) -0.1257(5) -0.6799(2) 0.0609(14) Uani 1 1 d . . .
H10A H -0.3641 -0.1613 -0.7112 0.073 Uiso 1 1 calc R . .
C11 C -0.3626(2) -0.0470(5) -0.6354(2) 0.0529(12) Uani 1 1 d . . .
H11A H -0.3123 -0.0251 -0.6383 0.064 Uiso 1 1 calc R . .
C12 C -0.4055(2) -0.0001(4) -0.58633(19) 0.0390(9) Uani 1 1 d . . .
H12A H -0.3834 0.0511 -0.5555 0.047 Uiso 1 1 calc R . .
C13 C -0.4313(2) 0.3942(4) -0.58934(18) 0.0454(10) Uani 1 1 d . . .
H13A H -0.4822 0.3922 -0.5982 0.055 Uiso 1 1 calc R . .
C14 C -0.3812(3) 0.4168(5) -0.6381(2) 0.0531(11) Uani 1 1 d . . .
H14A H -0.3980 0.4320 -0.6790 0.064 Uiso 1 1 calc R . .
C15 C -0.3057(2) 0.4162(5) -0.62437(19) 0.0491(11) Uani 1 1 d . . .
H15A H -0.2709 0.4294 -0.6564 0.059 Uiso 1 1 calc R . .
C16 C -0.2821(2) 0.3961(4) -0.56387(19) 0.0418(9) Uani 1 1 d . . .
H16A H -0.2313 0.3941 -0.5545 0.050 Uiso 1 1 calc R . .
C17 C -0.33505(19) 0.3786(3) -0.51604(17) 0.0299(8) Uani 1 1 d . . .
C18 C -0.3158(2) 0.3686(3) -0.44762(18) 0.0302(7) Uani 1 1 d . . .
C19 C -0.2444(2) 0.3820(4) -0.4246(2) 0.0409(9) Uani 1 1 d . . .
H19A H -0.2044 0.3916 -0.4523 0.049 Uiso 1 1 calc R . .
C20 C -0.2321(2) 0.3813(4) -0.3606(2) 0.0464(10) Uani 1 1 d . . .
H20A H -0.1840 0.3912 -0.3446 0.056 Uiso 1 1 calc R . .
C21 C -0.2922(2) 0.3658(4) -0.3201(2) 0.0497(11) Uani 1 1 d . . .
H21A H -0.2854 0.3667 -0.2766 0.060 Uiso 1 1 calc R . .
C22 C -0.3624(2) 0.3489(4) -0.34572(18) 0.0391(9) Uani 1 1 d . . .
H22A H -0.4028 0.3365 -0.3187 0.047 Uiso 1 1 calc R . .
C23 C -0.6162(2) 0.7831(4) -0.33188(19) 0.0399(9) Uani 1 1 d . . .
H23A H -0.5658 0.7745 -0.3419 0.048 Uiso 1 1 calc R . .
C24 C -0.6360(3) 0.7950(4) -0.26908(19) 0.0497(11) Uani 1 1 d . . .
H24A H -0.5998 0.7956 -0.2375 0.060 Uiso 1 1 calc R . .
C25 C -0.7105(3) 0.8059(4) -0.2544(2) 0.0560(12) Uani 1 1 d . . .
H25A H -0.7256 0.8152 -0.2126 0.067 Uiso 1 1 calc R . .
C26 C -0.7634(3) 0.8027(4) -0.3030(2) 0.0502(11) Uani 1 1 d . . .
H26A H -0.8142 0.8069 -0.2938 0.060 Uiso 1 1 calc R . .
C27 C -0.7392(2) 0.7931(3) -0.36458(17) 0.0320(8) Uani 1 1 d . . .
C28 C -0.7903(2) 0.7957(3) -0.42012(18) 0.0313(8) Uani 1 1 d . . .
C29 C -0.8675(2) 0.8019(4) -0.4137(2) 0.0457(10) Uani 1 1 d . . .
H29A H -0.8894 0.8042 -0.3738 0.055 Uiso 1 1 calc R . .
C30 C -0.9112(2) 0.8046(4) -0.4674(2) 0.0494(11) Uani 1 1 d . . .
H30A H -0.9629 0.8110 -0.4642 0.059 Uiso 1 1 calc R . .
C31 C -0.8774(2) 0.7979(4) -0.5257(2) 0.0470(11) Uani 1 1 d . . .
H31A H -0.9061 0.7969 -0.5624 0.056 Uiso 1 1 calc R . .
C32 C -0.8005(2) 0.7925(4) -0.5292(2) 0.0397(9) Uani 1 1 d . . .
H32A H -0.7777 0.7884 -0.5686 0.048 Uiso 1 1 calc R . .
O1 O -0.56886(12) 0.3678(2) -0.50059(10) 0.0294(5) Uani 1 1 d . . .
O2 O -0.70132(15) 0.4540(3) -0.54506(13) 0.0431(7) Uani 1 1 d . . .
H2A H -0.6860 0.4726 -0.5804 0.065 Uiso 1 1 d R . .
O3 O -0.59679(13) 0.6281(2) -0.50173(12) 0.0341(6) Uani 1 1 d . . .
O4 O -0.52604(15) 0.5272(3) -0.38109(14) 0.0489(7) Uani 1 1 d . . .
O5 O -0.54028(15) 0.3025(2) -0.36662(13) 0.0437(7) Uani 1 1 d . . .
O6 O -0.54784(17) 0.4418(3) -0.27541(12) 0.0523(7) Uani 1 1 d . . .
O7 O -0.47181(12) 0.1298(2) -0.47062(12) 0.0320(6) Uani 1 1 d . . .
O8 O -0.56582(14) -0.0718(2) -0.46071(11) 0.0341(6) Uani 1 1 d . . .
O9 O -0.60464(13) 0.1344(2) -0.53600(13) 0.0386(6) Uani 1 1 d . . .
H9B H -0.5964 0.2091 -0.5262 0.058 Uiso 1 1 d R . .
O10 O -0.62468(19) -0.2417(3) -0.67205(16) 0.0644(9) Uani 1 1 d . . .
O11 O -0.63903(15) -0.0135(3) -0.66926(12) 0.0470(7) Uani 1 1 d . . .
O12 O -0.64217(14) -0.1309(2) -0.57231(11) 0.0359(6) Uani 1 1 d . . .
O1W O -0.6652(2) 0.5054(3) -0.66044(15) 0.0657(9) Uani 1 1 d . . .
H1WA H -0.6277 0.4602 -0.6710 0.099 Uiso 1 1 d R . .
H1WB H -0.6542 0.5844 -0.6635 0.099 Uiso 1 1 d R . .
O2W O -0.5245(2) 0.0322(3) -0.33501(15) 0.0758(12) Uani 1 1 d . . .
H2WA H -0.5066 0.0431 -0.3718 0.114 Uiso 1 1 d R . .
H2WB H -0.5529 0.0948 -0.3258 0.114 Uiso 1 1 d R . .
O3W O -0.5524(3) 0.1325(3) -0.7552(2) 0.0989(15) Uani 1 1 d . . .
H3WA H -0.5387 0.0852 -0.7858 0.148 Uiso 1 1 d R . .
H3WB H -0.5786 0.0888 -0.7296 0.148 Uiso 1 1 d R . .
O4W O -0.5590(2) 0.3826(4) -0.7283(2) 0.1134(18) Uani 1 1 d . . .
H4WA H -0.5700 0.3036 -0.7313 0.170 Uiso 1 1 d R . .
H4WB H -0.5568 0.4154 -0.7650 0.170 Uiso 1 1 d R . .

loop_
_atom_site_aniso_label
_atom_site_aniso_U_11
_atom_site_aniso_U_22
_atom_site_aniso_U_33
_atom_site_aniso_U_23
_atom_site_aniso_U_13
_atom_site_aniso_U_12
Zn1 0.02603(19) 0.02622(19) 0.03229(19) -0.00203(17) -0.00011(17) -0.00331(16)
Zn2 0.02513(18) 0.02238(18) 0.03169(19) -0.00059(16) 0.00199(16) -0.00092(15)
As1 0.02373(16) 0.02271(16) 0.02810(16) -0.00012(14) 0.00104(14) 0.00160(13)
As2 0.02342(16) 0.02153(16) 0.03055(17) -0.00144(14) -0.00024(14) -0.00137(13)
S1 0.0341(5) 0.0380(5) 0.0289(4) -0.0032(4) -0.0003(4) 0.0020(4)
S2 0.0344(5) 0.0414(5) 0.0294(4) -0.0014(4) -0.0028(4) -0.0043(4)
N1 0.0301(16) 0.0342(17) 0.0336(16) 0.0036(13) 0.0000(13) -0.0034(13)
N2 0.0328(17) 0.0265(15) 0.0315(15) 0.0006(12) -0.0028(13) -0.0031(13)
N3 0.0348(16) 0.0256(15) 0.0307(15) -0.0014(12) 0.0048(13) -0.0017(13)
N4 0.0277(14) 0.0280(14) 0.0409(16) -0.0006(13) -0.0006(14) -0.0038(12)
C1 0.0263(17) 0.0212(16) 0.0348(18) -0.0006(15) 0.0046(14) -0.0032(14)
C2 0.0345(19) 0.0247(17) 0.0308(17) -0.0018(14) 0.0070(15) -0.0023(15)
C3 0.047(2) 0.045(2) 0.0349(19) -0.0019(18) 0.0119(18) -0.0022(19)
C4 0.048(3) 0.051(3) 0.054(3) -0.001(2) 0.025(2) -0.002(2)
C5 0.030(2) 0.049(2) 0.056(3) -0.002(2) 0.0124(18) -0.0019(18)
C6 0.033(2) 0.0290(19) 0.047(2) 0.0011(16) 0.0026(17) -0.0018(16)
C7 0.0290(19) 0.035(2) 0.0276(17) 0.0026(15) 0.0001(14) 0.0066(15)
C8 0.0330(19) 0.037(2) 0.0299(17) 0.0027(16) 0.0014(15) 0.0057(16)
C9 0.049(3) 0.063(3) 0.031(2) -0.0059(19) 0.0027(18) 0.006(2)
C10 0.048(3) 0.088(4) 0.047(3) -0.006(3) 0.018(2) 0.017(3)
C11 0.030(2) 0.074(3) 0.055(3) 0.008(3) 0.013(2) 0.007(2)
C12 0.030(2) 0.047(2) 0.040(2) 0.0084(18) 0.0043(17) 0.0010(17)
C13 0.033(2) 0.062(3) 0.041(2) 0.007(2) 0.0002(17) -0.005(2)
C14 0.052(3) 0.074(3) 0.033(2) 0.005(2) 0.0010(19) -0.011(2)
C15 0.041(2) 0.069(3) 0.038(2) 0.001(2) 0.0113(18) -0.012(2)
C16 0.028(2) 0.051(2) 0.047(2) -0.0036(19) 0.0059(17) -0.0024(18)
C17 0.0261(17) 0.0280(17) 0.0356(19) 0.0010(15) -0.0004(16) -0.0051(14)
C18 0.0302(18) 0.0207(16) 0.0398(18) -0.0017(16) -0.0017(16) 0.0000(14)
C19 0.028(2) 0.043(2) 0.052(2) -0.0009(19) -0.0023(18) 0.0035(17)
C20 0.033(2) 0.049(2) 0.057(3) -0.005(2) -0.0130(19) 0.0004(19)
C21 0.047(3) 0.054(3) 0.048(2) -0.001(2) -0.012(2) 0.000(2)
C22 0.043(2) 0.041(2) 0.0339(19) -0.0016(17) -0.0032(17) 0.0018(18)
C23 0.039(2) 0.037(2) 0.043(2) -0.0039(18) -0.0004(17) -0.0018(17)
C24 0.060(3) 0.057(3) 0.0314(19) -0.0004(19) -0.0032(19) -0.006(2)
C25 0.077(3) 0.057(3) 0.034(2) 0.000(2) 0.011(2) 0.001(2)
C26 0.051(3) 0.055(3) 0.045(2) 0.003(2) 0.016(2) 0.000(2)
C27 0.0326(19) 0.0250(18) 0.0383(19) -0.0001(15) 0.0088(16) 0.0017(15)
C28 0.0278(19) 0.0225(18) 0.043(2) -0.0007(16) 0.0047(15) 0.0008(15)
C29 0.033(2) 0.047(2) 0.057(3) -0.001(2) 0.0110(19) 0.0003(19)
C30 0.0286(19) 0.041(2) 0.078(3) 0.000(2) -0.001(2) -0.0001(17)
C31 0.033(2) 0.046(3) 0.062(3) -0.002(2) -0.013(2) -0.0023(18)
C32 0.035(2) 0.035(2) 0.049(2) -0.0007(17) -0.0033(18) -0.0017(17)
O1 0.0294(12) 0.0261(11) 0.0327(13) -0.0030(11) -0.0021(10) 0.0054(9)
O2 0.0336(14) 0.0559(18) 0.0397(14) -0.0056(13) -0.0063(12) 0.0022(13)
O3 0.0359(13) 0.0225(11) 0.0440(15) 0.0025(11) 0.0103(11) 0.0009(10)
O4 0.0344(15) 0.0515(17) 0.0609(18) 0.0133(14) 0.0073(14) -0.0067(13)
O5 0.0479(16) 0.0372(15) 0.0460(15) -0.0020(13) 0.0028(13) 0.0086(13)
O6 0.0539(18) 0.074(2) 0.0290(13) -0.0121(14) -0.0045(12) -0.0010(16)
O7 0.0267(12) 0.0243(11) 0.0452(15) -0.0027(11) -0.0075(11) -0.0017(9)
O8 0.0414(14) 0.0328(13) 0.0281(12) -0.0024(11) -0.0018(11) -0.0120(11)
O9 0.0254(13) 0.0258(13) 0.0647(18) -0.0068(12) -0.0099(12) 0.0020(10)
O10 0.066(2) 0.066(2) 0.061(2) -0.0279(18) -0.0036(17) -0.0187(18)
O11 0.0381(16) 0.0675(19) 0.0356(14) 0.0182(14) -0.0050(12) 0.0026(14)
O12 0.0339(13) 0.0453(15) 0.0285(12) 0.0104(12) -0.0008(10) -0.0024(12)
O1W 0.075(2) 0.071(2) 0.0509(19) -0.0055(17) 0.0128(17) -0.0114(18)
O2W 0.128(4) 0.056(2) 0.0437(18) 0.0089(16) -0.006(2) -0.011(2)
O3W 0.116(3) 0.054(2) 0.127(4) 0.002(2) 0.070(3) -0.010(2)
O4W 0.106(4) 0.065(3) 0.170(5) 0.002(3) 0.075(4) -0.011(2)

loop_
_atom_type_symbol
_atom_type_description
_atom_type_scat_dispersion_real
_atom_type_scat_dispersion_imag
_atom_type_scat_source
C C 0.0033 0.0016 'International Tables Vol C Tables 4.2.6.8 and 6.1.1.4'
H H 0.0000 0.0000 'International Tables Vol C Tables 4.2.6.8 and 6.1.1.4'
As As 0.0499 2.0058 'International Tables Vol C Tables 4.2.6.8 and 6.1.1.4'
N N 0.0061 0.0033 'International Tables Vol C Tables 4.2.6.8 and 6.1.1.4'
O O 0.0106 0.0060 'International Tables Vol C Tables 4.2.6.8 and 6.1.1.4'
S S 0.1246 0.1234 'International Tables Vol C Tables 4.2.6.8 and 6.1.1.4'
Zn Zn 0.2839 1.4301 'International Tables Vol C Tables 4.2.6.8 and 6.1.1.4'

loop_
_geom_angle_atom_site_label_1
_geom_angle_atom_site_label_2
_geom_angle_atom_site_label_3
_geom_angle
_geom_angle_site_symmetry_1
_geom_angle_site_symmetry_3
_geom_angle_publ_flag
O7 Zn1 O1 102.15(9) . . ?
O7 Zn1 N2 102.11(10) . . ?
O1 Zn1 N2 154.61(10) . . ?
O7 Zn1 N1 97.26(11) . . ?
O1 Zn1 N1 91.37(11) . . ?
N2 Zn1 N1 78.23(11) . . ?
O7 Zn1 O5 96.16(10) . . ?
O1 Zn1 O5 90.17(10) . . ?
N2 Zn1 O5 94.59(11) . . ?
N1 Zn1 O5 165.85(11) . . ?
O3 Zn2 O8 114.48(10) . 1_565 ?
O3 Zn2 N4 113.85(10) . . ?
O8 Zn2 N4 131.63(11) 1_565 . ?
O3 Zn2 N3 108.02(11) . . ?
O8 Zn2 N3 90.08(10) 1_565 . ?
N4 Zn2 N3 77.03(12) . . ?
O3 Zn2 O12 95.12(10) . 1_565 ?
O8 Zn2 O12 84.81(9) 1_565 1_565 ?
N4 Zn2 O12 89.15(11) . 1_565 ?
N3 Zn2 O12 156.30(10) . 1_565 ?
O3 As1 O1 111.93(11) . . ?
O3 As1 O2 110.06(13) . . ?
O1 As1 O2 105.94(12) . . ?
O3 As1 C1 114.83(13) . . ?
O1 As1 C1 113.28(13) . . ?
O2 As1 C1 99.70(14) . . ?
O7 As2 O8 108.69(12) . . ?
O7 As2 O9 108.76(11) . . ?
O8 As2 O9 109.71(13) . . ?
O7 As2 C7 107.53(14) . . ?
O8 As2 C7 114.30(14) . . ?
O9 As2 C7 107.71(14) . . ?
O6 S1 O4 115.13(19) . . ?
O6 S1 O5 112.64(18) . . ?
O4 S1 O5 109.10(17) . . ?
O6 S1 C2 106.65(17) . . ?
O4 S1 C2 105.95(16) . . ?
O5 S1 C2 106.78(16) . . ?
O10 S2 O11 112.9(2) . . ?
O10 S2 O12 113.84(19) . . ?
O11 S2 O12 110.97(16) . . ?
O10 S2 C8 107.17(19) . . ?
O11 S2 C8 104.87(17) . . ?
O12 S2 C8 106.38(16) . . ?
C13 N1 C17 120.1(3) . . ?
C13 N1 Zn1 125.6(3) . . ?
C17 N1 Zn1 113.9(2) . . ?
C18 N2 C22 118.7(3) . . ?
C18 N2 Zn1 115.1(2) . . ?
C22 N2 Zn1 126.2(3) . . ?
C23 N3 C27 118.8(3) . . ?
C23 N3 Zn2 125.5(3) . . ?
C27 N3 Zn2 115.3(2) . . ?
C28 N4 C32 118.9(3) . . ?
C28 N4 Zn2 116.6(2) . . ?
C32 N4 Zn2 124.5(3) . . ?
C6 C1 C2 119.7(3) . . ?
C6 C1 As1 115.6(3) . . ?
C2 C1 As1 124.6(3) . . ?
C3 C2 C1 119.6(3) . . ?
C3 C2 S1 118.5(3) . . ?
C1 C2 S1 121.9(3) . . ?
C4 C3 C2 119.9(4) . . ?
C4 C3 H3A 120.0 . . ?
C2 C3 H3A 120.0 . . ?
C5 C4 C3 120.3(4) . . ?
C5 C4 H4A 119.9 . . ?
C3 C4 H4A 119.9 . . ?
C4 C5 C6 120.6(4) . . ?
C4 C5 H5A 119.7 . . ?
C6 C5 H5A 119.7 . . ?
C1 C6 C5 119.9(4) . . ?
C1 C6 H6A 120.0 . . ?
C5 C6 H6A 120.0 . . ?
C8 C7 C12 119.0(3) . . ?
C8 C7 As2 125.9(3) . . ?
C12 C7 As2 115.1(3) . . ?
C9 C8 C7 120.2(4) . . ?
C9 C8 S2 116.7(3) . . ?
C7 C8 S2 122.7(3) . . ?
C8 C9 C10 119.2(4) . . ?
C8 C9 H9A 120.4 . . ?
C10 C9 H9A 120.4 . . ?
C11 C10 C9 120.8(4) . . ?
C11 C10 H10A 119.6 . . ?
C9 C10 H10A 119.6 . . ?
C10 C11 C12 120.2(4) . . ?
C10 C11 H11A 119.9 . . ?
C12 C11 H11A 119.9 . . ?
C11 C12 C7 120.5(4) . . ?
C11 C12 H12A 119.8 . . ?
C7 C12 H12A 119.8 . . ?
N1 C13 C14 121.7(4) . . ?
N1 C13 H13A 119.1 . . ?
C14 C13 H13A 119.1 . . ?
C15 C14 C13 118.3(4) . . ?
C15 C14 H14A 120.8 . . ?
C13 C14 H14A 120.8 . . ?
C16 C15 C14 120.0(4) . . ?
C16 C15 H15A 120.0 . . ?
C14 C15 H15A 120.0 . . ?
C15 C16 C17 119.4(4) . . ?
C15 C16 H16A 120.3 . . ?
C17 C16 H16A 120.3 . . ?
N1 C17 C16 120.4(3) . . ?
N1 C17 C18 115.8(3) . . ?
C16 C17 C18 123.8(3) . . ?
N2 C18 C19 121.4(4) . . ?
N2 C18 C17 115.1(3) . . ?
C19 C18 C17 123.4(4) . . ?
C20 C19 C18 119.8(4) . . ?
C20 C19 H19A 120.1 . . ?
C18 C19 H19A 120.1 . . ?
C19 C20 C21 119.2(4) . . ?
C19 C20 H20A 120.4 . . ?
C21 C20 H20A 120.4 . . ?
C22 C21 C20 118.6(4) . . ?
C22 C21 H21A 120.7 . . ?
C20 C21 H21A 120.7 . . ?
N2 C22 C21 122.2(4) . . ?
N2 C22 H22A 118.9 . . ?
C21 C22 H22A 118.9 . . ?
N3 C23 C24 123.0(4) . . ?
N3 C23 H23A 118.5 . . ?
C24 C23 H23A 118.5 . . ?
C25 C24 C23 118.3(4) . . ?
C25 C24 H24A 120.8 . . ?
C23 C24 H24A 120.8 . . ?
C24 C25 C26 119.3(4) . . ?
C24 C25 H25A 120.4 . . ?
C26 C25 H25A 120.4 . . ?
C27 C26 C25 119.1(4) . . ?
C27 C26 H26A 120.5 . . ?
C25 C26 H26A 120.5 . . ?
N3 C27 C26 121.5(4) . . ?
N3 C27 C28 114.8(3) . . ?
C26 C27 C28 123.7(3) . . ?
N4 C28 C29 121.9(4) . . ?
N4 C28 C27 116.0(3) . . ?
C29 C28 C27 122.2(3) . . ?
C30 C29 C28 118.9(4) . . ?
C30 C29 H29A 120.6 . . ?
C28 C29 H29A 120.6 . . ?
C31 C30 C29 119.3(3) . . ?
C31 C30 H30A 120.3 . . ?
C29 C30 H30A 120.3 . . ?
C30 C31 C32 119.2(4) . . ?
C30 C31 H31A 120.4 . . ?
C32 C31 H31A 120.4 . . ?
N4 C32 C31 121.8(4) . . ?
N4 C32 H32A 119.1 . . ?
C31 C32 H32A 119.1 . . ?
As1 O1 Zn1 134.01(13) . . ?
As1 O2 H2A 109.5 . . ?
As1 O3 Zn2 127.50(13) . . ?
S1 O5 Zn1 111.70(15) . . ?
As2 O7 Zn1 128.43(13) . . ?
As2 O8 Zn2 128.99(13) . 1_545 ?
As2 O9 H9B 109.5 . . ?
S2 O12 Zn2 150.66(17) . 1_545 ?
H1WA O1W H1WB 109.5 . . ?
H2WA O2W H2WB 109.5 . . ?
H3WA O3W H3WB 109.5 . . ?
H4WA O4W H4WB 109.5 . . ?

loop_
_geom_bond_atom_site_label_1
_geom_bond_atom_site_label_2
_geom_bond_distance
_geom_bond_site_symmetry_2
_geom_bond_publ_flag
Zn1 O7 1.980(2) . ?
Zn1 O1 1.999(2) . ?
Zn1 N2 2.089(3) . ?
Zn1 N1 2.108(3) . ?
Zn1 O5 2.179(3) . ?
Zn2 O3 1.943(2) . ?
Zn2 O8 1.977(2) 1_565 ?
Zn2 N4 2.098(3) . ?
Zn2 N3 2.139(3) . ?
Zn2 O12 2.166(2) 1_565 ?
As1 O3 1.658(2) . ?
As1 O1 1.673(2) . ?
As1 O2 1.712(3) . ?
As1 C1 1.926(3) . ?
As2 O7 1.661(2) . ?
As2 O8 1.662(2) . ?
As2 O9 1.720(2) . ?
As2 C7 1.926(3) . ?
S1 O6 1.440(3) . ?
S1 O4 1.450(3) . ?
S1 O5 1.468(3) . ?
S1 C2 1.779(4) . ?
S2 O10 1.435(3) . ?
S2 O11 1.439(3) . ?
S2 O12 1.462(3) . ?
S2 C8 1.780(4) . ?
N1 C13 1.338(5) . ?
N1 C17 1.341(4) . ?
N2 C18 1.345(5) . ?
N2 C22 1.353(5) . ?
N3 C23 1.336(5) . ?
N3 C27 1.347(4) . ?
N4 C28 1.337(5) . ?
N4 C32 1.352(5) . ?
C1 C6 1.389(5) . ?
C1 C2 1.400(5) . ?
C2 C3 1.393(5) . ?
C3 C4 1.391(6) . ?
C3 H3A 0.9300 . ?
C4 C5 1.367(6) . ?
C4 H4A 0.9300 . ?
C5 C6 1.389(5) . ?
C5 H5A 0.9300 . ?
C6 H6A 0.9300 . ?
C7 C8 1.398(5) . ?
C7 C12 1.404(5) . ?
C8 C9 1.396(5) . ?
C9 C10 1.398(6) . ?
C9 H9A 0.9300 . ?
C10 C11 1.370(7) . ?
C10 H10A 0.9300 . ?
C11 C12 1.380(6) . ?
C11 H11A 0.9300 . ?
C12 H12A 0.9300 . ?
C13 C14 1.387(6) . ?
C13 H13A 0.9300 . ?
C14 C15 1.381(6) . ?
C14 H14A 0.9300 . ?
C15 C16 1.365(6) . ?
C15 H15A 0.9300 . ?
C16 C17 1.399(5) . ?
C16 H16A 0.9300 . ?
C17 C18 1.492(5) . ?
C18 C19 1.375(5) . ?
C19 C20 1.373(6) . ?
C19 H19A 0.9300 . ?
C20 C21 1.383(6) . ?
C20 H20A 0.9300 . ?
C21 C22 1.378(6) . ?
C21 H21A 0.9300 . ?
C22 H22A 0.9300 . ?
C23 C24 1.382(5) . ?
C23 H23A 0.9300 . ?
C24 C25 1.371(6) . ?
C24 H24A 0.9300 . ?
C25 C26 1.397(7) . ?
C25 H25A 0.9300 . ?
C26 C27 1.378(5) . ?
C26 H26A 0.9300 . ?
C27 C28 1.488(5) . ?
C28 C29 1.389(5) . ?
C29 C30 1.379(6) . ?
C29 H29A 0.9300 . ?
C30 C31 1.377(6) . ?
C30 H30A 0.9300 . ?
C31 C32 1.378(6) . ?
C31 H31A 0.9300 . ?
C32 H32A 0.9300 . ?
O2 H2A 0.8199 . ?
O8 Zn2 1.977(2) 1_545 ?
O9 H9B 0.8201 . ?
O12 Zn2 2.166(2) 1_545 ?
O1W H1WA 0.8499 . ?
O1W H1WB 0.8500 . ?
O2W H2WA 0.8500 . ?
O2W H2WB 0.8499 . ?
O3W H3WA 0.8500 . ?
O3W H3WB 0.8500 . ?
O4W H4WA 0.8500 . ?
O4W H4WB 0.8501 . ?

loop_
_geom_hbond_atom_site_label_D
_geom_hbond_atom_site_label_H
_geom_hbond_atom_site_label_A
_geom_hbond_distance_DH
_geom_hbond_distance_HA
_geom_hbond_distance_DA
_geom_hbond_angle_DHA
_geom_hbond_site_symmetry_A
O2 H2A O1W 0.82 1.77 2.583(4) 172.0 .
O9 H9B O1 0.82 1.81 2.627(3) 173.7 .
O1W H1WA O4W 0.85 1.91 2.704(5) 155.7 .
O1W H1WB O10 0.85 1.90 2.747(5) 177.1 1_565
O3W H3WA O2W 0.85 1.97 2.774(5) 158.5 2_454
O3W H3WB O11 0.85 1.98 2.835(4) 179.5 .
O4W H4WB O6 0.85 2.40 2.829(5) 111.7 2_464
O4W H4WA O3W 0.85 1.88 2.673(5) 154.3 .
